data_4329685
loop_
_publ_author_name
'Qi Zhou'
'Fen Yang'
'Dan Liu'
'Yu Peng'
'Guanghua Li'
'Zhan Shi'
'Shouhua Feng'

_publ_contact_author_email zshi@mail.jlu.edu.cn
_publ_contact_author_name 'Zhan Shi'
_publ_section_title
;
 Synthesis, Structures, and Magnetic Properties of Three Fluoride-Bridged
 Lanthanide Compounds: Effect of Bridging Fluoride Ions on Magnetic
 Behaviors
;
_journal_name_full 'Inorganic Chemistry'
_journal_page_first 7529
_journal_page_last 7536
_journal_paper_doi 10.1021/ic300125y
_journal_volume 51
_journal_year 2012
_chemical_formula_moiety 'C8 H18 Dy2 O16'
_chemical_formula_sum 'C8 H18 Dy2 O16'
_chemical_formula_weight 695.22
_chemical_name_systematic
; 
 ? 
;
_space_group_IT_number 2
_symmetry_cell_setting triclinic
_symmetry_space_group_name_Hall '-P 1'
_symmetry_space_group_name_H-M 'P -1'
_atom_sites_solution_hydrogens geom
_atom_sites_solution_primary direct
_atom_sites_solution_secondary difmap
_audit_creation_method SHELXL-97
_cell_angle_alpha 84.20(3)
_cell_angle_beta 88.72(3)
_cell_angle_gamma 89.90(3)
_cell_formula_units_Z 2
_cell_length_a 6.7159(13)
_cell_length_b 10.713(2)
_cell_length_c 11.275(2)
_cell_measurement_reflns_used 3666
_cell_measurement_temperature 293(2)
_cell_measurement_theta_max 27.47
_cell_measurement_theta_min 3.03
_cell_volume 806.9(3)
_computing_cell_refinement Process-auto
_computing_data_collection Process-auto
_computing_data_reduction Process-auto
_computing_structure_refinement 'SHELXL-97 (Sheldrick, 1997)'
_computing_structure_solution 'SHELXS-97 (Sheldrick, 1990)'
_diffrn_ambient_temperature 293(2)
_diffrn_detector_area_resol_mean 10.0
_diffrn_measured_fraction_theta_full 0.992
_diffrn_measured_fraction_theta_max 0.992
_diffrn_measurement_device_type 'Rigaku RAXIS-RAPID'
_diffrn_measurement_method omega-scan
_diffrn_radiation_monochromator graphite
_diffrn_radiation_source 'fine-focus sealed tube'
_diffrn_radiation_type MoK\a
_diffrn_radiation_wavelength 0.71073
_diffrn_reflns_av_R_equivalents 0.0228
_diffrn_reflns_av_sigmaI/netI 0.0288
_diffrn_reflns_limit_h_max 8
_diffrn_reflns_limit_h_min -8
_diffrn_reflns_limit_k_max 13
_diffrn_reflns_limit_k_min -13
_diffrn_reflns_limit_l_max 14
_diffrn_reflns_limit_l_min -14
_diffrn_reflns_number 8028
_diffrn_reflns_theta_full 27.47
_diffrn_reflns_theta_max 27.47
_diffrn_reflns_theta_min 3.03
_diffrn_standards_decay_% 0
_diffrn_standards_interval_count 0
_diffrn_standards_interval_time 0
_diffrn_standards_number 0
_exptl_absorpt_coefficient_mu 9.276
_exptl_absorpt_correction_T_max 1.0000
_exptl_absorpt_correction_T_min 0.9241
_exptl_absorpt_correction_type empirical
_exptl_absorpt_process_details Process-auto
_exptl_crystal_colour colourless
_exptl_crystal_density_diffrn 2.862
_exptl_crystal_density_meas ?
_exptl_crystal_description block
_exptl_crystal_F_000 652
_exptl_crystal_size_max 0.29
_exptl_crystal_size_mid 0.26
_exptl_crystal_size_min 0.24
_refine_diff_density_max 1.663
_refine_diff_density_min -1.557
_refine_diff_density_rms 0.219
_refine_ls_extinction_method none
_refine_ls_goodness_of_fit_ref 1.175
_refine_ls_hydrogen_treatment none
_refine_ls_matrix_type full
_refine_ls_number_parameters 265
_refine_ls_number_reflns 3666
_refine_ls_number_restraints 26
_refine_ls_restrained_S_all 1.175
_refine_ls_R_factor_all 0.0256
_refine_ls_R_factor_gt 0.0238
_refine_ls_shift/su_max 0.001
_refine_ls_shift/su_mean 0.000
_refine_ls_structure_factor_coef Fsqd
_refine_ls_weighting_details 'calc w=1/[\s^2^(Fo^2^)+(0.0180P)^2^+6.6719P] where P=(Fo^2^+2Fc^2^)/3'
_refine_ls_weighting_scheme calc
_refine_ls_wR_factor_gt 0.0629
_refine_ls_wR_factor_ref 0.0664
_reflns_number_gt 3444
_reflns_number_total 3666
_reflns_threshold_expression >2sigma(I)
_cod_data_source_file ic300125y_si_002_5.cif
_cod_data_source_block compound-5
_cod_depositor_comments
;
The following automatic conversions were performed:

'_exptl_crystal_density_meas' value 'none' was changed to '?' - the
value is perceived as not measured.

Automatic conversion script
Id: cif_fix_values 3008 2015-01-20 13:52:24Z robertas 
;
_cod_original_cell_volume 806.8(3)
_cod_database_code 4329685

loop_
_symmetry_equiv_pos_as_xyz
'x, y, z'
'-x, -y, -z'

loop_
_atom_site_label
_atom_site_type_symbol
_atom_site_fract_x
_atom_site_fract_y
_atom_site_fract_z
_atom_site_U_iso_or_equiv
_atom_site_adp_type
_atom_site_occupancy
_atom_site_symmetry_multiplicity
_atom_site_calc_flag
_atom_site_refinement_flags
Dy1 Dy 0.47894(3) 0.845021(19) 0.592032(18) 0.00498(7) Uani 1 1 d .
Dy2 Dy 0.00747(3) 0.847837(19) 1.098249(19) 0.00557(7) Uani 1 1 d .
C1 C 0.9634(7) 0.8119(5) 0.6107(4) 0.0097(9) Uani 1 1 d .
C2 C 0.9275(7) 0.7044(5) 0.5397(5) 0.0115(10) Uani 1 1 d .
H2A H 1.0007 0.7170 0.4643 0.080 Uiso 1 1 calc .
H2B H 0.9739 0.6273 0.5828 0.080 Uiso 1 1 calc .
C3 C 0.6760(7) 0.6242(5) 0.4222(4) 0.0096(9) Uani 1 1 d .
H3A H 0.7123 0.5370 0.4419 0.080 Uiso 1 1 calc .
H3B H 0.7510 0.6564 0.3511 0.080 Uiso 1 1 calc .
C4 C 0.4523(7) 0.6352(4) 0.4000(4) 0.0084(9) Uani 1 1 d .
C5 C 0.0399(8) 0.6503(4) 0.8953(4) 0.0086(9) Uani 1 1 d .
C6 C -0.1759(7) 0.6273(5) 0.9275(4) 0.0101(9) Uani 1 1 d U
H6A H -0.2579 0.6560 0.8604 0.080 Uiso 1 1 calc .
H6B H -0.1993 0.5383 0.9476 0.080 Uiso 1 1 calc .
C7 C -0.4332(7) 0.6916(5) 1.0572(5) 0.0103(9) Uani 1 1 d .
H7A H -0.4683 0.6120 1.1015 0.080 Uiso 1 1 calc .
H7B H -0.5105 0.7013 0.9852 0.080 Uiso 1 1 calc .
C8 C -0.4768(7) 0.7983(5) 1.1322(4) 0.0083(9) Uani 1 1 d .
O1 O 0.8117(5) 0.8706(4) 0.6479(3) 0.0126(7) Uani 1 1 d .
O2 O 1.1379(5) 0.8418(3) 0.6310(3) 0.0121(7) Uani 1 1 d .
O3 O 0.7198(5) 0.6953(3) 0.5186(3) 0.0079(7) Uani 1 1 d .
O4 O 0.3561(5) 0.7107(3) 0.4566(3) 0.0115(7) Uani 1 1 d .
O5 O 0.3843(5) 0.5696(3) 0.3256(3) 0.0109(7) Uani 1 1 d .
O6 O 0.4391(6) 1.0554(3) 0.5903(3) 0.0128(7) Uani 1 1 d DU
O7 O 0.4605(5) 0.6537(3) 0.7204(3) 0.0114(7) Uani 1 1 d D
O8 O 0.4396(6) 0.8892(3) 0.8085(3) 0.0110(7) Uani 1 1 d D
O9 O -0.3290(5) 0.8531(3) 1.1734(3) 0.0112(7) Uani 1 1 d .
O10 O -0.6531(5) 0.8259(3) 1.1522(3) 0.0106(7) Uani 1 1 d .
O11 O -0.2263(5) 0.6947(3) 1.0278(3) 0.0091(7) Uani 1 1 d .
O12 O 0.1330(5) 0.7348(3) 0.9409(3) 0.0095(7) Uani 1 1 d .
O13 O 0.1136(6) 0.5811(3) 0.8211(3) 0.0118(7) Uani 1 1 d .
O14 O 0.1421(6) 1.0385(4) 1.0536(4) 0.0173(8) Uani 1 1 d D
O15 O 0.0438(5) 0.6476(3) 1.2142(3) 0.0104(7) Uani 1 1 d D
O16 O -0.0063(6) 0.9135(4) 1.2970(3) 0.0147(8) Uani 1 1 d D
H8B H 0.354(12) 0.825(6) 0.844(9) 0.080 Uiso 1 1 d D
H8A H 0.408(14) 0.974(3) 0.820(9) 0.080 Uiso 1 1 d D
H16B H -0.128(7) 0.941(10) 1.330(8) 0.080 Uiso 1 1 d D
H15B H -0.032(12) 0.575(5) 1.201(10) 0.080 Uiso 1 1 d D
H7C H 0.542(11) 0.590(6) 0.693(9) 0.080 Uiso 1 1 d D
H6 H 0.470(16) 1.095(9) 0.659(6) 0.080 Uiso 1 1 d D
H14 H 0.252(11) 1.077(10) 1.088(9) 0.080 Uiso 1 1 d D
H15A H 0.166(9) 0.635(8) 1.256(9) 0.080 Uiso 1 1 d D
H16A H 0.117(6) 0.925(10) 1.333(8) 0.080 Uiso 1 1 d D
H7D H 0.334(8) 0.633(8) 0.756(9) 0.080 Uiso 1 1 d D

loop_
_atom_site_aniso_label
_atom_site_aniso_U_11
_atom_site_aniso_U_22
_atom_site_aniso_U_33
_atom_site_aniso_U_23
_atom_site_aniso_U_13
_atom_site_aniso_U_12
Dy1 0.00422(11) 0.00366(11) 0.00711(12) -0.00073(8) 0.00004(8) -0.00020(7)
Dy2 0.00498(11) 0.00422(11) 0.00751(12) -0.00046(8) -0.00090(8) -0.00051(8)
C1 0.006(2) 0.013(2) 0.010(2) 0.0013(19) -0.0002(18) 0.0011(18)
C2 0.004(2) 0.014(2) 0.018(3) -0.005(2) -0.0015(18) 0.0021(18)
C3 0.008(2) 0.010(2) 0.011(2) -0.0010(19) -0.0005(18) 0.0002(18)
C4 0.008(2) 0.007(2) 0.009(2) 0.0018(18) 0.0024(17) -0.0003(17)
C5 0.010(2) 0.007(2) 0.009(2) 0.0004(18) -0.0011(18) 0.0011(17)
C6 0.0102(12) 0.0104(12) 0.0099(12) -0.0030(9) 0.0001(9) 0.0001(9)
C7 0.004(2) 0.012(2) 0.014(2) 0.0005(19) 0.0005(18) -0.0024(17)
C8 0.007(2) 0.009(2) 0.009(2) 0.0038(18) 0.0003(17) -0.0019(17)
O1 0.0068(17) 0.0159(18) 0.0163(18) -0.0075(15) 0.0007(14) 0.0016(14)
O2 0.0060(17) 0.0150(18) 0.0153(18) -0.0022(15) 0.0014(14) -0.0024(14)
O3 0.0061(16) 0.0057(15) 0.0130(17) -0.0069(13) -0.0007(13) -0.0009(12)
O4 0.0070(17) 0.0151(18) 0.0133(17) -0.0057(14) 0.0001(13) 0.0008(13)
O5 0.0114(17) 0.0095(16) 0.0119(17) -0.0008(14) -0.0028(14) 0.0004(13)
O6 0.0153(11) 0.0112(10) 0.0123(10) -0.0034(8) 0.0017(8) 0.0011(8)
O7 0.0094(17) 0.0105(17) 0.0137(18) 0.0013(14) 0.0015(14) 0.0010(13)
O8 0.0155(18) 0.0092(16) 0.0090(17) -0.0044(14) 0.0025(14) 0.0027(14)
O9 0.0094(17) 0.0120(17) 0.0138(18) -0.0102(14) 0.0000(14) 0.0030(13)
O10 0.0088(17) 0.0098(16) 0.0139(17) -0.0052(14) -0.0001(14) 0.0019(13)
O11 0.0058(16) 0.0105(16) 0.0121(17) -0.0064(14) 0.0019(13) 0.0000(13)
O12 0.0108(17) 0.0074(16) 0.0108(16) -0.0039(13) 0.0027(13) -0.0040(13)
O13 0.0142(18) 0.0091(16) 0.0124(17) -0.0043(14) 0.0061(14) -0.0028(14)
O14 0.021(2) 0.0111(18) 0.019(2) 0.0019(15) -0.0120(16) -0.0053(15)
O15 0.0084(17) 0.0097(16) 0.0132(17) -0.0005(14) -0.0027(14) -0.0008(13)
O16 0.0156(19) 0.0166(18) 0.0134(18) -0.0093(15) 0.0009(15) -0.0030(15)

loop_
_atom_type_symbol
_atom_type_description
_atom_type_scat_dispersion_real
_atom_type_scat_dispersion_imag
_atom_type_scat_source
C C 0.0033 0.0016 'International Tables Vol C Tables 4.2.6.8 and 6.1.1.4'
H H 0.0000 0.0000 'International Tables Vol C Tables 4.2.6.8 and 6.1.1.4'
O O 0.0106 0.0060 'International Tables Vol C Tables 4.2.6.8 and 6.1.1.4'
Dy Dy -0.1892 4.4098 'International Tables Vol C Tables 4.2.6.8 and 6.1.1.4'

loop_
_geom_angle_atom_site_label_1
_geom_angle_atom_site_label_2
_geom_angle_atom_site_label_3
_geom_angle
_geom_angle_site_symmetry_1
_geom_angle_site_symmetry_3
O6 Dy1 O6 69.09(15) . 2_676
O6 Dy1 O2 83.27(14) . 1_455
O6 Dy1 O2 112.70(14) 2_676 1_455
O6 Dy1 O1 88.35(14) . .
O6 Dy1 O1 88.42(14) 2_676 .
O2 Dy1 O1 152.35(13) 1_455 .
O6 Dy1 O4 128.42(13) . .
O6 Dy1 O4 76.01(13) 2_676 .
O2 Dy1 O4 76.44(13) 1_455 .
O1 Dy1 O4 127.93(12) . .
O6 Dy1 O7 142.36(13) . .
O6 Dy1 O7 148.40(13) 2_676 .
O2 Dy1 O7 81.43(13) 1_455 .
O1 Dy1 O7 89.53(13) . .
O4 Dy1 O7 80.55(13) . .
O6 Dy1 O3 138.83(13) . .
O6 Dy1 O3 79.30(13) 2_676 .
O2 Dy1 O3 134.58(12) 1_455 .
O1 Dy1 O3 64.48(12) . .
O4 Dy1 O3 63.90(12) . .
O7 Dy1 O3 71.43(12) . .
O6 Dy1 O8 73.57(13) . .
O6 Dy1 O8 140.36(13) 2_676 .
O2 Dy1 O8 74.83(13) 1_455 .
O1 Dy1 O8 77.53(13) . .
O4 Dy1 O8 140.79(13) . .
O7 Dy1 O8 69.29(12) . .
O3 Dy1 O8 124.50(12) . .
O6 Dy1 Dy1 34.62(9) . 2_676
O6 Dy1 Dy1 34.48(9) 2_676 2_676
O2 Dy1 Dy1 99.42(10) 1_455 2_676
O1 Dy1 Dy1 88.04(10) . 2_676
O4 Dy1 Dy1 103.27(9) . 2_676
O7 Dy1 Dy1 176.18(9) . 2_676
O3 Dy1 Dy1 110.07(9) . 2_676
O8 Dy1 Dy1 107.27(8) . 2_676
O14 Dy2 O14 66.66(16) . 2_577
O14 Dy2 O10 74.70(14) . 1_655
O14 Dy2 O10 132.19(14) 2_577 1_655
O14 Dy2 O12 102.62(14) . .
O14 Dy2 O12 82.28(14) 2_577 .
O10 Dy2 O12 79.74(12) 1_655 .
O14 Dy2 O9 113.55(14) . .
O14 Dy2 O9 78.87(15) 2_577 .
O10 Dy2 O9 144.67(12) 1_655 .
O12 Dy2 O9 127.48(12) . .
O14 Dy2 O15 144.85(13) . .
O14 Dy2 O15 147.81(13) 2_577 .
O10 Dy2 O15 72.19(13) 1_655 .
O12 Dy2 O15 82.83(12) . .
O9 Dy2 O15 87.95(13) . .
O14 Dy2 O16 82.57(14) . .
O14 Dy2 O16 120.76(15) 2_577 .
O10 Dy2 O16 79.04(13) 1_655 .
O12 Dy2 O16 155.92(13) . .
O9 Dy2 O16 68.70(13) . .
O15 Dy2 O16 79.96(13) . .
O14 Dy2 O11 143.56(13) . .
O14 Dy2 O11 77.52(13) 2_577 .
O10 Dy2 O11 130.60(12) 1_655 .
O12 Dy2 O11 64.79(12) . .
O9 Dy2 O11 63.42(12) . .
O15 Dy2 O11 70.33(12) . .
O16 Dy2 O11 123.48(13) . .
O14 Dy2 Dy2 33.43(10) . 2_577
O14 Dy2 Dy2 33.23(10) 2_577 2_577
O10 Dy2 Dy2 104.21(9) 1_655 2_577
O12 Dy2 Dy2 92.86(9) . 2_577
O9 Dy2 Dy2 97.05(9) . 2_577
O15 Dy2 Dy2 174.77(9) . 2_577
O16 Dy2 Dy2 103.27(10) . 2_577
O11 Dy2 Dy2 110.52(9) . 2_577
O2 C1 O1 122.7(5) . .
O2 C1 C2 119.3(4) . .
O1 C1 C2 118.0(4) . .
O3 C2 C1 109.4(4) . .
O3 C2 H2A 109.8 . .
C1 C2 H2A 109.8 . .
O3 C2 H2B 109.8 . .
C1 C2 H2B 109.8 . .
H2A C2 H2B 108.2 . .
O3 C3 C4 107.9(4) . .
O3 C3 H3A 110.1 . .
C4 C3 H3A 110.1 . .
O3 C3 H3B 110.1 . .
C4 C3 H3B 110.1 . .
H3A C3 H3B 108.4 . .
O5 C4 O4 126.2(5) . .
O5 C4 C3 116.7(4) . .
O4 C4 C3 117.2(4) . .
O12 C5 O13 125.0(5) . .
O12 C5 C6 119.7(4) . .
O13 C5 C6 115.4(4) . .
O11 C6 C5 108.5(4) . .
O11 C6 H6A 110.0 . .
C5 C6 H6A 110.0 . .
O11 C6 H6B 110.0 . .
C5 C6 H6B 110.0 . .
H6A C6 H6B 108.4 . .
O11 C7 C8 107.7(4) . .
O11 C7 H7A 110.2 . .
C8 C7 H7A 110.2 . .
O11 C7 H7B 110.2 . .
C8 C7 H7B 110.2 . .
H7A C7 H7B 108.5 . .
O10 C8 O9 123.7(5) . .
O10 C8 C7 118.6(4) . .
O9 C8 C7 117.7(4) . .
C1 O1 Dy1 126.1(3) . .
C1 O2 Dy1 153.1(4) . 1_655
C2 O3 C3 113.5(4) . .
C2 O3 Dy1 121.5(3) . .
C3 O3 Dy1 121.8(3) . .
C4 O4 Dy1 127.8(3) . .
Dy1 O6 Dy1 110.91(15) . 2_676
Dy1 O6 H6 119(7) . .
Dy1 O6 H6 119(7) 2_676 .
Dy1 O7 H7C 112(6) . .
Dy1 O7 H7D 116(6) . .
H7C O7 H7D 120(4) . .
Dy1 O8 H8B 105(6) . .
Dy1 O8 H8A 115(6) . .
H8B O8 H8A 118(4) . .
C8 O9 Dy2 125.4(3) . .
C8 O10 Dy2 152.7(3) . 1_455
C7 O11 C6 113.2(4) . .
C7 O11 Dy2 123.4(3) . .
C6 O11 Dy2 121.0(3) . .
C5 O12 Dy2 125.0(3) . .
Dy2 O14 Dy2 113.34(16) . 2_577
Dy2 O14 H14 130(7) . .
Dy2 O14 H14 117(7) 2_577 .
Dy2 O15 H15B 123(6) . .
Dy2 O15 H15A 116(6) . .
H15B O15 H15A 118(3) . .
Dy2 O16 H16B 121(5) . .
Dy2 O16 H16A 117(5) . .
H16B O16 H16A 122(4) . .

loop_
_geom_bond_atom_site_label_1
_geom_bond_atom_site_label_2
_geom_bond_distance
_geom_bond_site_symmetry_2
Dy1 O6 2.267(4) .
Dy1 O6 2.275(4) 2_676
Dy1 O2 2.322(4) 1_455
Dy1 O1 2.359(4) .
Dy1 O4 2.363(4) .
Dy1 O7 2.388(4) .
Dy1 O3 2.465(3) .
Dy1 O8 2.541(4) .
Dy1 Dy1 3.7413(12) 2_676
Dy2 O14 2.241(4) .
Dy2 O14 2.253(4) 2_577
Dy2 O10 2.378(4) 1_655
Dy2 O12 2.385(4) .
Dy2 O9 2.399(4) .
Dy2 O15 2.412(4) .
Dy2 O16 2.415(4) .
Dy2 O11 2.473(4) .
Dy2 Dy2 3.7546(12) 2_577
C1 O2 1.248(6) .
C1 O1 1.281(6) .
C1 C2 1.490(7) .
C2 O3 1.426(6) .
C2 H2A 0.9700 .
C2 H2B 0.9700 .
C3 O3 1.426(6) .
C3 C4 1.531(7) .
C3 H3A 0.9700 .
C3 H3B 0.9700 .
C4 O5 1.242(6) .
C4 O4 1.251(6) .
C5 O12 1.259(6) .
C5 O13 1.265(6) .
C5 C6 1.500(7) .
C6 O11 1.436(6) .
C6 H6A 0.9700 .
C6 H6B 0.9700 .
C7 O11 1.421(6) .
C7 C8 1.513(7) .
C7 H7A 0.9700 .
C7 H7B 0.9700 .
C8 O10 1.241(6) .
C8 O9 1.274(6) .
O2 Dy1 2.322(4) 1_655
O6 Dy1 2.275(4) 2_676
O6 H6 0.95(2) .
O7 H7C 0.95(2) .
O7 H7D 0.95(2) .
O8 H8B 0.95(2) .
O8 H8A 0.95(2) .
O10 Dy2 2.378(4) 1_455
O14 Dy2 2.253(4) 2_577
O14 H14 0.95(2) .
O15 H15B 0.96(2) .
O15 H15A 0.96(2) .
O16 H16B 0.95(2) .
O16 H16A 0.94(2) .

loop_
_geom_hbond_atom_site_label_D
_geom_hbond_atom_site_label_H
_geom_hbond_atom_site_label_A
_geom_hbond_distance_DH
_geom_hbond_distance_HA
_geom_hbond_distance_DA
_geom_hbond_angle_DHA
_geom_hbond_site_symmetry_A
O8 H8B O12 0.95(2) 2.01(4) 2.929(5) 162(8) .
O8 H8A O9 0.95(2) 1.93(2) 2.883(5) 174(10) 2_577
O16 H16B O6 0.95(2) 2.26(4) 3.177(5) 163(9) 2_577
O16 H16B O2 0.95(2) 2.41(10) 2.950(5) 116(7) 2_677
O15 H15B O13 0.96(2) 1.80(3) 2.739(5) 165(8) 2_567
O7 H7C O5 0.95(2) 1.81(4) 2.702(5) 156(8) 2_666
O6 H6 O9 0.95(2) 2.21(7) 3.007(5) 141(9) 2_577
O14 H14 O8 0.95(2) 2.45(4) 3.369(5) 163(9) 2_677
O15 H15A O5 0.96(2) 1.79(3) 2.723(5) 165(8) 1_556
O16 H16A O1 0.94(2) 2.28(10) 2.790(5) 113(8) 2_677
O7 H7D O13 0.95(2) 1.70(2) 2.651(5) 175(8) .
